data_7007925
loop_
_publ_author_name
'Brunner, Jens'
'Pritzkow, Hans'
'Kr\"amer, Roland'

_publ_section_title
;
 Synthesis of a novel dinucleating aminocarboxylate macrocycle and
 structures of its dinuclear complexes with di- and trivalent
 transition and lanthanide metal ions.
;
_journal_issue 2
_journal_name_full 'Dalton transactions (Cambridge, England : 2003)'
_journal_page_first 338
_journal_page_last 343
_journal_paper_doi 10.1039/b412775g
_journal_year 2005
_chemical_formula_moiety 'C30 H30 N6 O8 Zn2, 8 ( H2 O)'
_chemical_formula_sum 'C30 H46 N6 O16 Zn2'
_chemical_formula_weight 877.47
_chemical_name_systematic
;
?
;
_space_group_IT_number 15
_symmetry_cell_setting monoclinic
_symmetry_space_group_name_Hall '-C 2yc'
_symmetry_space_group_name_H-M 'C 1 2/c 1'
_atom_sites_solution_hydrogens difmap
_atom_sites_solution_primary direct
_atom_sites_solution_secondary difmap
_audit_creation_method SHELXL-97
_cell_angle_alpha 90.00
_cell_angle_beta 109.515(3)
_cell_angle_gamma 90.00
_cell_formula_units_Z 4
_cell_length_a 21.247(3)
_cell_length_b 9.8783(14)
_cell_length_c 18.990(3)
_cell_measurement_temperature 106(2)
_cell_volume 3756.7(10)
_computing_cell_refinement 'Bruker SAINT'
_computing_data_collection 'Bruker SMART'
_computing_data_reduction 'Bruker SAINT'
_computing_molecular_graphics 'Bruker SHELXTL'
_computing_publication_material 'SHELXL-97 (Sheldrick, 1997)'
_computing_structure_refinement 'SHELXL-97 (Sheldrick, 1997)'
_computing_structure_solution 'SHELXS-97 (Sheldrick, 1990)'
_diffrn_ambient_temperature 106(2)
_diffrn_measured_fraction_theta_full 1.000
_diffrn_measured_fraction_theta_max 1.000
_diffrn_measurement_device_type 'CCD area detector'
_diffrn_measurement_method \w-scans
_diffrn_radiation_monochromator graphite
_diffrn_radiation_source 'fine-focus sealed tube'
_diffrn_radiation_type MoK\a
_diffrn_radiation_wavelength 0.71073
_diffrn_reflns_av_R_equivalents 0.0614
_diffrn_reflns_av_sigmaI/netI 0.0626
_diffrn_reflns_limit_h_max 25
_diffrn_reflns_limit_h_min -27
_diffrn_reflns_limit_k_max 12
_diffrn_reflns_limit_k_min 0
_diffrn_reflns_limit_l_max 24
_diffrn_reflns_limit_l_min 0
_diffrn_reflns_number 12811
_diffrn_reflns_theta_full 27.09
_diffrn_reflns_theta_max 27.09
_diffrn_reflns_theta_min 2.03
_exptl_absorpt_coefficient_mu 1.356
_exptl_absorpt_correction_T_max 1.0000
_exptl_absorpt_correction_T_min 0.9016
_exptl_absorpt_correction_type multi-scan
_exptl_absorpt_process_details SADABS
_exptl_crystal_colour colorless
_exptl_crystal_density_diffrn 1.551
_exptl_crystal_density_method 'not measured'
_exptl_crystal_description poyhedron
_exptl_crystal_F_000 1824
_exptl_crystal_size_max 0.15
_exptl_crystal_size_mid 0.14
_exptl_crystal_size_min 0.08
_refine_diff_density_max 0.794
_refine_diff_density_min -0.537
_refine_diff_density_rms 0.097
_refine_ls_extinction_method none
_refine_ls_goodness_of_fit_ref 1.025
_refine_ls_hydrogen_treatment refall
_refine_ls_matrix_type full
_refine_ls_number_parameters 336
_refine_ls_number_reflns 4146
_refine_ls_number_restraints 0
_refine_ls_restrained_S_all 1.025
_refine_ls_R_factor_all 0.0736
_refine_ls_R_factor_gt 0.0396
_refine_ls_shift/su_max 0.003
_refine_ls_shift/su_mean 0.000
_refine_ls_structure_factor_coef Fsqd
_refine_ls_weighting_details 'calc w=1/[\s^2^(Fo^2^)+(0.0343P)^2^+10.6700P] where P=(Fo^2^+2Fc^2^)/3'
_refine_ls_weighting_scheme calc
_refine_ls_wR_factor_gt 0.0838
_refine_ls_wR_factor_ref 0.0973
_reflns_number_gt 2925
_reflns_number_total 4146
_reflns_threshold_expression >2sigma(I)
_cod_data_source_file b412775g.txt
_cod_data_source_block jb10
_cod_depositor_comments
;
The following automatic conversions were performed:
'_symmetry_cell_setting' value 'Monoclinic' changed to 'monoclinic'
according to '/home/saulius/struct/CIF-dictionaries/cif_core.dic'
dictionary named 'cif_core.dic' version 2.4.1 from 2010-06-29.

Automatic conversion script
Id: cif_fix_enum 1527 2010-12-29 10:47:43Z saulius 
;
_cod_original_cell_volume 3756.6(9)
_cod_original_sg_symbol_H-M C2/c
_cod_database_code 7007925

loop_
_symmetry_equiv_pos_as_xyz
'x, y, z'
'-x, y, -z+1/2'
'x+1/2, y+1/2, z'
'-x+1/2, y+1/2, -z+1/2'
'-x, -y, -z'
'x, -y, z-1/2'
'-x+1/2, -y+1/2, -z'
'x+1/2, -y+1/2, z-1/2'

loop_
_atom_site_label
_atom_site_type_symbol
_atom_site_fract_x
_atom_site_fract_y
_atom_site_fract_z
_atom_site_U_iso_or_equiv
_atom_site_adp_type
_atom_site_occupancy
_atom_site_symmetry_multiplicity
_atom_site_calc_flag
_atom_site_refinement_flags
_atom_site_disorder_assembly
_atom_site_disorder_group
Zn1 Zn 0.626453(17) 0.43760(4) 0.70004(2) 0.01219(11) Uani 1 1 d . . .
O1 O 0.62015(10) 0.2676(2) 0.76204(12) 0.0138(5) Uani 1 1 d . . .
O2 O 0.59479(11) 0.0481(2) 0.76341(13) 0.0209(5) Uani 1 1 d . . .
O3 O 0.30039(11) 0.5114(2) 0.20196(13) 0.0168(5) Uani 1 1 d . . .
O4 O 0.20956(11) 0.3917(2) 0.14172(13) 0.0172(5) Uani 1 1 d . . .
O5 O 0.67745(12) 0.3699(3) 0.63352(13) 0.0152(5) Uani 1 1 d . . .
O6 O 0.20424(12) 0.5562(3) 0.37483(14) 0.0216(5) Uani 1 1 d . . .
O7 O 0.31832(13) 0.7192(3) 0.07973(15) 0.0233(6) Uani 1 1 d . . .
O8 O 0.21897(13) 0.5370(3) 0.01555(14) 0.0240(6) Uani 1 1 d . . .
N1 N 0.54189(12) 0.5602(3) 0.67681(14) 0.0127(5) Uani 1 1 d . . .
N2 N 0.53860(13) 0.3044(3) 0.62246(15) 0.0133(6) Uani 1 1 d . . .
N3 N 0.33779(12) 0.3388(3) 0.31882(15) 0.0132(6) Uani 1 1 d . . .
C1 C 0.54832(16) 0.6947(3) 0.68223(17) 0.0146(7) Uani 1 1 d . . .
C2 C 0.49298(17) 0.7792(4) 0.66176(19) 0.0185(7) Uani 1 1 d . . .
C3 C 0.43009(17) 0.7212(4) 0.63039(19) 0.0191(7) Uani 1 1 d . . .
C4 C 0.42384(16) 0.5830(4) 0.62141(18) 0.0186(7) Uani 1 1 d . . .
C5 C 0.48100(16) 0.5041(3) 0.64595(17) 0.0138(7) Uani 1 1 d . . .
C6 C 0.48073(16) 0.3531(3) 0.64127(19) 0.0138(7) Uani 1 1 d . . .
C7 C 0.53081(16) 0.3274(4) 0.54315(18) 0.0149(7) Uani 1 1 d . . .
C8 C 0.46327(16) 0.3008(3) 0.49055(18) 0.0166(7) Uani 1 1 d . . .
C9 C 0.40795(16) 0.2941(3) 0.44774(18) 0.0165(7) Uani 1 1 d . . .
C10 C 0.34009(17) 0.2878(4) 0.39308(19) 0.0172(7) Uani 1 1 d . . .
C11 C 0.38119(16) 0.2544(4) 0.2893(2) 0.0163(7) Uani 1 1 d . . .
C12 C 0.55352(17) 0.1638(3) 0.64705(19) 0.0157(7) Uani 1 1 d . . .
C13 C 0.59216(15) 0.1584(3) 0.73135(18) 0.0143(7) Uani 1 1 d . . .
C14 C 0.26861(16) 0.3328(3) 0.26785(19) 0.0147(7) Uani 1 1 d . . .
C15 C 0.25902(15) 0.4176(3) 0.19860(18) 0.0148(7) Uani 1 1 d . . .
H51 H 0.687(2) 0.272(5) 0.636(2) 0.045(13) Uiso 1 1 d . . .
H52 H 0.707(2) 0.401(4) 0.633(2) 0.028(14) Uiso 1 1 d . . .
H61 H 0.215(2) 0.532(5) 0.431(3) 0.058(15) Uiso 1 1 d . . .
H62 H 0.170(3) 0.509(5) 0.347(3) 0.057(16) Uiso 1 1 d . . .
H71 H 0.341(3) 0.732(6) 0.136(4) 0.10(2) Uiso 1 1 d . . .
H72 H 0.321(3) 0.799(6) 0.066(3) 0.067(18) Uiso 1 1 d . . .
H81 H 0.258(2) 0.588(5) 0.044(3) 0.044(13) Uiso 1 1 d . . .
H82 H 0.216(2) 0.482(5) 0.056(3) 0.058(15) Uiso 1 1 d . . .
H2 H 0.4953(16) 0.868(4) 0.6680(18) 0.008(8) Uiso 1 1 d . . .
H3 H 0.3972(18) 0.770(4) 0.617(2) 0.015(9) Uiso 1 1 d . . .
H4 H 0.3771(18) 0.542(4) 0.598(2) 0.020(9) Uiso 1 1 d . . .
H6A H 0.4415(17) 0.325(3) 0.603(2) 0.013(9) Uiso 1 1 d . . .
H6B H 0.4844(15) 0.316(3) 0.6890(19) 0.008(8) Uiso 1 1 d . . .
H7B H 0.5659(17) 0.267(4) 0.5278(19) 0.017(9) Uiso 1 1 d . . .
H7A H 0.5423(17) 0.425(4) 0.536(2) 0.018(9) Uiso 1 1 d . . .
H10A H 0.3286(15) 0.189(3) 0.3906(18) 0.007(8) Uiso 1 1 d . . .
H10B H 0.3128(19) 0.342(4) 0.408(2) 0.024(10) Uiso 1 1 d . . .
H11A H 0.3660(16) 0.268(3) 0.236(2) 0.011(8) Uiso 1 1 d . . .
H11B H 0.3832(18) 0.160(4) 0.301(2) 0.020(10) Uiso 1 1 d . . .
H12A H 0.5154(18) 0.104(4) 0.637(2) 0.017(9) Uiso 1 1 d . . .
H12B H 0.5855(17) 0.124(4) 0.622(2) 0.017(9) Uiso 1 1 d . . .
H14A H 0.2533(16) 0.239(3) 0.2527(18) 0.009(8) Uiso 1 1 d . . .
H14B H 0.241(2) 0.374(4) 0.290(2) 0.031(11) Uiso 1 1 d . . .

loop_
_atom_site_aniso_label
_atom_site_aniso_U_11
_atom_site_aniso_U_22
_atom_site_aniso_U_33
_atom_site_aniso_U_23
_atom_site_aniso_U_13
_atom_site_aniso_U_12
Zn1 0.00840(17) 0.01494(19) 0.01173(18) 0.00043(16) 0.00135(12) -0.00011(16)
O1 0.0118(11) 0.0150(12) 0.0130(12) 0.0009(9) 0.0021(9) -0.0003(9)
O2 0.0217(12) 0.0161(13) 0.0206(13) 0.0037(10) 0.0013(10) 0.0002(10)
O3 0.0157(12) 0.0166(12) 0.0148(12) 0.0024(9) 0.0006(9) -0.0045(9)
O4 0.0132(12) 0.0175(12) 0.0160(12) 0.0012(9) -0.0017(9) -0.0028(9)
O5 0.0102(12) 0.0168(14) 0.0185(13) 0.0005(10) 0.0047(10) -0.0015(10)
O6 0.0167(12) 0.0281(14) 0.0189(13) -0.0021(12) 0.0044(10) -0.0066(11)
O7 0.0229(14) 0.0238(15) 0.0194(14) 0.0031(11) 0.0019(11) 0.0022(11)
O8 0.0290(15) 0.0262(15) 0.0140(13) 0.0002(11) 0.0035(11) -0.0022(11)
N1 0.0106(12) 0.0165(13) 0.0113(13) 0.0001(11) 0.0040(10) 0.0007(11)
N2 0.0108(13) 0.0158(14) 0.0111(14) 0.0014(11) 0.0010(10) 0.0003(11)
N3 0.0072(13) 0.0193(15) 0.0130(14) 0.0013(11) 0.0031(10) 0.0021(11)
C1 0.0158(17) 0.0194(17) 0.0091(16) -0.0007(13) 0.0050(13) -0.0003(13)
C2 0.0191(18) 0.021(2) 0.0155(18) -0.0010(14) 0.0060(14) 0.0058(14)
C3 0.0159(18) 0.027(2) 0.0151(18) 0.0028(14) 0.0064(14) 0.0086(15)
C4 0.0117(16) 0.029(2) 0.0154(17) 0.0015(14) 0.0045(13) 0.0029(14)
C5 0.0117(16) 0.0224(17) 0.0082(16) -0.0003(13) 0.0045(12) -0.0003(13)
C6 0.0084(16) 0.0207(18) 0.0111(17) 0.0022(13) 0.0017(13) -0.0025(13)
C7 0.0123(16) 0.0178(18) 0.0122(17) -0.0004(13) 0.0011(12) -0.0012(13)
C8 0.0163(17) 0.0195(17) 0.0128(17) 0.0022(13) 0.0031(13) 0.0014(14)
C9 0.0185(18) 0.0184(18) 0.0130(17) 0.0025(13) 0.0058(14) -0.0007(14)
C10 0.0142(17) 0.0219(19) 0.0129(17) 0.0043(14) 0.0011(13) -0.0032(14)
C11 0.0138(17) 0.0169(18) 0.0169(19) 0.0003(14) 0.0036(13) -0.0005(13)
C12 0.0155(17) 0.0131(17) 0.0160(17) 0.0006(13) 0.0017(13) -0.0023(13)
C13 0.0092(15) 0.0186(17) 0.0144(17) -0.0007(13) 0.0029(12) 0.0008(13)
C14 0.0100(16) 0.0155(17) 0.0161(17) 0.0010(13) 0.0011(13) -0.0032(13)
C15 0.0127(15) 0.0140(17) 0.0162(16) -0.0017(13) 0.0027(12) 0.0034(13)

loop_
_atom_type_symbol
_atom_type_description
_atom_type_scat_dispersion_real
_atom_type_scat_dispersion_imag
_atom_type_scat_source
C C 0.0033 0.0016 'International Tables Vol C Tables 4.2.6.8 and 6.1.1.4'
H H 0.0000 0.0000 'International Tables Vol C Tables 4.2.6.8 and 6.1.1.4'
N N 0.0061 0.0033 'International Tables Vol C Tables 4.2.6.8 and 6.1.1.4'
O O 0.0106 0.0060 'International Tables Vol C Tables 4.2.6.8 and 6.1.1.4'
Zn Zn 0.2839 1.4301 'International Tables Vol C Tables 4.2.6.8 and 6.1.1.4'

loop_
_geom_angle_atom_site_label_1
_geom_angle_atom_site_label_2
_geom_angle_atom_site_label_3
_geom_angle
_geom_angle_site_symmetry_1
_geom_angle_site_symmetry_3
_geom_angle_publ_flag
O5 Zn1 O3 104.19(10) . 5_666 ?
O5 Zn1 O1 103.55(10) . . ?
O3 Zn1 O1 81.79(9) 5_666 . ?
O5 Zn1 N1 131.24(10) . . ?
O3 Zn1 N1 112.80(10) 5_666 . ?
O1 Zn1 N1 111.98(9) . . ?
O5 Zn1 N2 84.43(10) . . ?
O3 Zn1 N2 155.13(9) 5_666 . ?
O1 Zn1 N2 73.48(9) . . ?
N1 Zn1 N2 75.27(10) . . ?
O5 Zn1 N3 87.09(10) . 5_666 ?
O3 Zn1 N3 74.20(9) 5_666 5_666 ?
O1 Zn1 N3 155.53(9) . 5_666 ?
N1 Zn1 N3 74.20(9) . 5_666 ?
N2 Zn1 N3 130.14(9) . 5_666 ?
C13 O1 Zn1 122.2(2) . . ?
C15 O3 Zn1 122.0(2) . 5_666 ?
Zn1 O5 H51 116(3) . . ?
Zn1 O5 H52 121(4) . . ?
H51 O5 H52 106(4) . . ?
H61 O6 H62 110(4) . . ?
H71 O7 H72 99(5) . . ?
H81 O8 H82 97(4) . . ?
C1 N1 C5 120.0(3) . . ?
C1 N1 Zn1 120.1(2) . . ?
C5 N1 Zn1 119.1(2) . . ?
C12 N2 C6 110.0(3) . . ?
C12 N2 C7 114.2(3) . . ?
C6 N2 C7 112.3(2) . . ?
C12 N2 Zn1 106.76(19) . . ?
C6 N2 Zn1 102.56(19) . . ?
C7 N2 Zn1 110.31(19) . . ?
C14 N3 C10 108.7(2) . . ?
C14 N3 C11 109.9(3) . . ?
C10 N3 C11 110.0(3) . . ?
C14 N3 Zn1 103.65(19) . 5_666 ?
C10 N3 Zn1 122.9(2) . 5_666 ?
C11 N3 Zn1 101.10(18) . 5_666 ?
N1 C1 C2 121.4(3) . . ?
N1 C1 C11 115.2(3) . 5_666 ?
C2 C1 C11 123.4(3) . 5_666 ?
C1 C2 C3 118.3(3) . . ?
C1 C2 H2 124(2) . . ?
C3 C2 H2 118(2) . . ?
C4 C3 C2 120.0(3) . . ?
C4 C3 H3 121(3) . . ?
C2 C3 H3 119(3) . . ?
C3 C4 C5 118.6(3) . . ?
C3 C4 H4 119(2) . . ?
C5 C4 H4 123(2) . . ?
N1 C5 C4 121.4(3) . . ?
N1 C5 C6 114.8(3) . . ?
C4 C5 C6 123.8(3) . . ?
N2 C6 C5 110.7(3) . . ?
N2 C6 H6A 108(2) . . ?
C5 C6 H6A 109(2) . . ?
N2 C6 H6B 107.0(19) . . ?
C5 C6 H6B 109(2) . . ?
H6A C6 H6B 112(3) . . ?
C8 C7 N2 114.6(3) . . ?
C8 C7 H7B 109.0(19) . . ?
N2 C7 H7B 109.9(19) . . ?
C8 C7 H7A 108(2) . . ?
N2 C7 H7A 109(2) . . ?
H7B C7 H7A 106(3) . . ?
C9 C8 C7 172.9(4) . . ?
C8 C9 C10 178.3(4) . . ?
C9 C10 N3 111.7(3) . . ?
C9 C10 H10A 104.0(18) . . ?
N3 C10 H10A 110.8(19) . . ?
C9 C10 H10B 109(2) . . ?
N3 C10 H10B 106(2) . . ?
H10A C10 H10B 115(3) . . ?
N3 C11 C1 110.3(3) . 5_666 ?
N3 C11 H11A 106.6(19) . . ?
C1 C11 H11A 105.8(19) 5_666 . ?
N3 C11 H11B 116(2) . . ?
C1 C11 H11B 106(2) 5_666 . ?
H11A C11 H11B 111(3) . . ?
N2 C12 C13 110.4(3) . . ?
N2 C12 H12A 116(2) . . ?
C13 C12 H12A 108(2) . . ?
N2 C12 H12B 109(2) . . ?
C13 C12 H12B 105(2) . . ?
H12A C12 H12B 108(3) . . ?
O2 C13 O1 125.5(3) . . ?
O2 C13 C12 117.5(3) . . ?
O1 C13 C12 116.9(3) . . ?
N3 C14 C15 111.4(3) . . ?
N3 C14 H14A 112.9(19) . . ?
C15 C14 H14A 109.2(19) . . ?
N3 C14 H14B 109(2) . . ?
C15 C14 H14B 103(2) . . ?
H14A C14 H14B 110(3) . . ?
O4 C15 O3 124.1(3) . . ?
O4 C15 C14 117.7(3) . . ?
O3 C15 C14 118.2(3) . . ?

loop_
_geom_bond_atom_site_label_1
_geom_bond_atom_site_label_2
_geom_bond_distance
_geom_bond_site_symmetry_2
_geom_bond_publ_flag
Zn1 O5 2.033(2) . ?
Zn1 O3 2.049(2) 5_666 ?
Zn1 O1 2.081(2) . ?
Zn1 N1 2.088(3) . ?
Zn1 N2 2.356(3) . ?
Zn1 N3 2.401(3) 5_666 ?
O1 C13 1.275(4) . ?
O2 C13 1.240(4) . ?
O3 C15 1.264(4) . ?
O3 Zn1 2.049(2) 5_666 ?
O4 C15 1.256(4) . ?
O5 H51 0.98(5) . ?
O5 H52 0.70(4) . ?
O6 H61 1.04(5) . ?
O6 H62 0.88(5) . ?
O7 H71 1.03(7) . ?
O7 H72 0.84(6) . ?
O8 H81 0.96(5) . ?
O8 H82 0.96(5) . ?
N1 C1 1.336(4) . ?
N1 C5 1.348(4) . ?
N2 C12 1.466(4) . ?
N2 C6 1.471(4) . ?
N2 C7 1.477(4) . ?
N3 C14 1.466(4) . ?
N3 C10 1.483(4) . ?
N3 C11 1.485(4) . ?
N3 Zn1 2.401(3) 5_666 ?
C1 C2 1.388(5) . ?
C1 C11 1.499(5) 5_666 ?
C2 C3 1.392(5) . ?
C2 H2 0.89(3) . ?
C3 C4 1.376(5) . ?
C3 H3 0.82(4) . ?
C4 C5 1.386(5) . ?
C4 H4 1.03(4) . ?
C5 C6 1.495(5) . ?
C6 H6A 0.94(3) . ?
C6 H6B 0.96(3) . ?
C7 C8 1.473(4) . ?
C7 H7B 1.07(4) . ?
C7 H7A 1.01(4) . ?
C8 C9 1.187(4) . ?
C9 C10 1.470(5) . ?
C10 H10A 1.00(3) . ?
C10 H10B 0.90(4) . ?
C11 C1 1.499(4) 5_666 ?
C11 H11A 0.97(3) . ?
C11 H11B 0.96(4) . ?
C12 C13 1.537(4) . ?
C12 H12A 0.97(4) . ?
C12 H12B 1.03(4) . ?
C14 C15 1.515(5) . ?
C14 H14A 0.99(3) . ?
C14 H14B 0.94(4) . ?
